data_4036384
loop_
_publ_author_name
'Ghorai, Manas K.'
'Halder, Sandipan'
'Das, Subhomoy'

_publ_section_title
;
 Domino Michael-Michael and Aldol-Aldol Reactions: Diastereoselective
 Synthesis of Functionalized Cyclohexanone Derivatives Containing
 Quaternary Carbon Center.
;
_journal_issue 19
_journal_name_full 'The Journal of organic chemistry'
_journal_page_first 9700
_journal_page_last 9712
_journal_paper_doi 10.1021/acs.joc.5b01768
_journal_volume 80
_journal_year 2015
_chemical_formula_sum 'C26 H28 O6'
_chemical_formula_weight 436.48
_space_group_IT_number 14
_space_group_name_Hall '-P 2ybc'
_space_group_name_H-M_alt 'P 1 21/c 1'
_symmetry_cell_setting monoclinic
_symmetry_space_group_name_H-M 'P 1 21/c 1'
_atom_sites_solution_hydrogens geom
_atom_sites_solution_primary direct
_atom_sites_solution_secondary difmap
_audit_creation_method SHELXL-97
_cell_angle_alpha 90.000(5)
_cell_angle_beta 105.811(5)
_cell_angle_gamma 90.000(5)
_cell_formula_units_Z 4
_cell_length_a 10.214(5)
_cell_length_b 15.800(5)
_cell_length_c 14.488(5)
_cell_measurement_reflns_used 2292
_cell_measurement_temperature 100(2)
_cell_measurement_theta_max 26.81
_cell_measurement_theta_min 2.44
_cell_volume 2249.6(15)
_computing_cell_refinement 'Bruker SAINT 6.45 ( Bruker, 2003)'
_computing_data_collection 'Bruker SMART 5.628 (Bruker, 2003)'
_computing_data_reduction 'Bruker SAINT 6.45 ( Bruker, 2003)'
_computing_molecular_graphics 'Diamond 2.1e'
_computing_structure_refinement 'SHELXL-97 (Sheldrick, 1997)'
_computing_structure_solution 'SIR 97'
_diffrn_ambient_temperature 100(2)
_diffrn_measured_fraction_theta_full 0.960
_diffrn_measured_fraction_theta_max 0.960
_diffrn_measurement_device_type 'Bruker Apex CCD area detector'
_diffrn_measurement_method /w-scans
_diffrn_radiation_monochromator graphite
_diffrn_radiation_source 'fine-focus sealed tube'
_diffrn_radiation_type MoK\a
_diffrn_radiation_wavelength 0.71073
_diffrn_reflns_av_R_equivalents 0.0590
_diffrn_reflns_av_sigmaI/netI 0.0714
_diffrn_reflns_limit_h_max 13
_diffrn_reflns_limit_h_min -13
_diffrn_reflns_limit_k_max 13
_diffrn_reflns_limit_k_min -20
_diffrn_reflns_limit_l_max 19
_diffrn_reflns_limit_l_min -19
_diffrn_reflns_number 14209
_diffrn_reflns_theta_full 28.34
_diffrn_reflns_theta_max 28.34
_diffrn_reflns_theta_min 2.44
_exptl_absorpt_coefficient_mu 0.091
_exptl_absorpt_correction_T_max 0.9883
_exptl_absorpt_correction_T_min 0.9829
_exptl_absorpt_correction_type empirical
_exptl_absorpt_process_details 'SADABAS 2.10 (Bruker 2003)'
_exptl_crystal_colour colorless
_exptl_crystal_density_diffrn 1.289
_exptl_crystal_density_method 'not measured'
_exptl_crystal_description prism
_exptl_crystal_F_000 928
_exptl_crystal_size_max 0.19
_exptl_crystal_size_mid 0.15
_exptl_crystal_size_min 0.13
_refine_diff_density_max 0.631
_refine_diff_density_min -0.458
_refine_diff_density_rms 0.072
_refine_ls_extinction_method none
_refine_ls_goodness_of_fit_ref 1.047
_refine_ls_hydrogen_treatment mixed
_refine_ls_matrix_type full
_refine_ls_number_parameters 293
_refine_ls_number_reflns 5394
_refine_ls_number_restraints 0
_refine_ls_restrained_S_all 1.047
_refine_ls_R_factor_all 0.1033
_refine_ls_R_factor_gt 0.0618
_refine_ls_shift/su_max 0.000
_refine_ls_shift/su_mean 0.000
_refine_ls_structure_factor_coef Fsqd
_refine_ls_weighting_details 'calc w=1/[\s^2^(Fo^2^)+(0.0936P)^2^+0.1288P] where P=(Fo^2^+2Fc^2^)/3'
_refine_ls_weighting_scheme calc
_refine_ls_wR_factor_gt 0.1534
_refine_ls_wR_factor_ref 0.1809
_reflns_number_gt 3528
_reflns_number_total 5394
_reflns_threshold_expression >2sigma(I)
_cod_data_source_file jo5b01768_si_002.cif
_cod_data_source_block Compound3a
_cod_depositor_comments
;
The following automatic conversions were performed:

data item '_symmetry_cell_setting' value 'Monoclinic' was changed to
'monoclinic' in accordance with the
/home/saulius/struct/COD-crude-data/automatic-downloads/DataCite-retrospective/ACS/depositions/lib/dictionaries/cif_core.dic
dictionary named 'cif_core.dic' version 2.4.2 last updated on
2011-04-26.

Automatic conversion script
Id: cif_fix_values 6909 2019-04-08 15:41:33Z antanas 
;
_cod_original_sg_symbol_H-M P21/c
_cod_database_code 4036384

loop_
_symmetry_equiv_pos_as_xyz
'x, y, z'
'-x, y+1/2, -z+1/2'
'-x, -y, -z'
'x, -y-1/2, z-1/2'

loop_
_atom_site_label
_atom_site_type_symbol
_atom_site_fract_x
_atom_site_fract_y
_atom_site_fract_z
_atom_site_U_iso_or_equiv
_atom_site_adp_type
_atom_site_occupancy
_atom_site_symmetry_multiplicity
_atom_site_calc_flag
_atom_site_refinement_flags
O1 O 0.47810(14) 0.11222(9) -0.06379(10) 0.0235(3) Uani 1 1 d .
O2 O 0.60071(15) 0.02257(9) -0.12708(10) 0.0262(4) Uani 1 1 d .
O3 O 0.85677(17) 0.05028(10) -0.09241(10) 0.0257(4) Uani 1 1 d .
O4 O 0.81607(15) 0.41201(9) 0.05888(10) 0.0267(4) Uani 1 1 d .
O5 O 0.92821(15) 0.25177(9) 0.25021(10) 0.0279(4) Uani 1 1 d .
O6 O 0.84153(14) 0.13291(9) 0.17224(10) 0.0241(3) Uani 1 1 d .
C1 C 1.0997(2) 0.38216(14) 0.04628(15) 0.0245(5) Uani 1 1 d .
H1 H 1.0359 0.4102 -0.0022 0.029 Uiso 1 1 calc R
C2 C 1.2252(2) 0.41960(14) 0.08637(15) 0.0275(5) Uani 1 1 d .
H2 H 1.2449 0.4722 0.0646 0.033 Uiso 1 1 calc R
C3 C 1.3211(2) 0.37874(15) 0.15885(15) 0.0277(5) Uani 1 1 d .
H3 H 1.4052 0.4038 0.1858 0.033 Uiso 1 1 calc R
C4 C 1.2916(2) 0.30062(15) 0.19109(16) 0.0282(5) Uani 1 1 d .
H4 H 1.3558 0.2731 0.2398 0.034 Uiso 1 1 calc R
C5 C 1.1654(2) 0.26310(14) 0.15046(15) 0.0264(5) Uani 1 1 d .
H5 H 1.1462 0.2105 0.1724 0.032 Uiso 1 1 calc R
C6 C 1.0676(2) 0.30335(13) 0.07731(14) 0.0221(4) Uani 1 1 d .
C7 C 0.9328(2) 0.26114(13) 0.02667(14) 0.0212(4) Uani 1 1 d .
H7 H 0.8957 0.2936 -0.0323 0.025 Uiso 1 1 calc R
C8 C 0.9575(2) 0.17123(13) -0.00576(15) 0.0237(5) Uani 1 1 d .
H8A H 1.0081 0.1754 -0.0533 0.028 Uiso 1 1 calc R
H8B H 1.0139 0.1409 0.0489 0.028 Uiso 1 1 calc R
C9 C 0.8330(2) 0.12103(13) -0.04682(14) 0.0211(4) Uani 1 1 d .
C10 C 0.7089(2) 0.14240(12) -0.03804(13) 0.0200(4) Uani 1 1 d .
C11 C 0.6842(2) 0.22168(12) 0.01407(13) 0.0189(4) Uani 1 1 d .
H11 H 0.6290 0.2044 0.0565 0.023 Uiso 1 1 calc R
C12 C 0.8196(2) 0.26114(12) 0.08070(14) 0.0195(4) Uani 1 1 d .
C13 C 0.7844(2) 0.35352(13) 0.10141(14) 0.0219(4) Uani 1 1 d .
C14 C 0.7033(2) 0.36761(14) 0.17279(15) 0.0273(5) Uani 1 1 d .
H14A H 0.6884 0.4271 0.1785 0.041 Uiso 1 1 calc R
H14B H 0.7526 0.3454 0.2341 0.041 Uiso 1 1 calc R
H14C H 0.6173 0.3392 0.1512 0.041 Uiso 1 1 calc R
C15 C 0.8690(2) 0.21577(13) 0.17730(14) 0.0208(4) Uani 1 1 d .
C16 C 0.8936(2) 0.08454(14) 0.26119(15) 0.0263(5) Uani 1 1 d .
H16A H 0.8389 0.0340 0.2590 0.032 Uiso 1 1 calc R
H16B H 0.8860 0.1185 0.3153 0.032 Uiso 1 1 calc R
C17 C 1.0385(2) 0.05997(16) 0.27483(17) 0.0363(6) Uani 1 1 d .
H17A H 1.0700 0.0285 0.3334 0.054 Uiso 1 1 calc R
H17B H 1.0930 0.1100 0.2781 0.054 Uiso 1 1 calc R
H17C H 1.0460 0.0256 0.2218 0.054 Uiso 1 1 calc R
C18 C 0.5992(2) 0.28503(13) -0.05640(14) 0.0205(4) Uani 1 1 d .
C19 C 0.6301(2) 0.30663(13) -0.14203(14) 0.0223(4) Uani 1 1 d .
H19 H 0.7028 0.2804 -0.1575 0.027 Uiso 1 1 calc R
C20 C 0.5540(2) 0.36640(14) -0.20393(15) 0.0254(5) Uani 1 1 d .
H20 H 0.5765 0.3802 -0.2601 0.031 Uiso 1 1 calc R
C21 C 0.4446(2) 0.40565(14) -0.18254(16) 0.0279(5) Uani 1 1 d .
H21 H 0.3944 0.4463 -0.2237 0.034 Uiso 1 1 calc R
C22 C 0.4106(2) 0.38389(14) -0.09928(15) 0.0284(5) Uani 1 1 d .
H22 H 0.3365 0.4096 -0.0850 0.034 Uiso 1 1 calc R
C23 C 0.4869(2) 0.32370(13) -0.03678(15) 0.0241(5) Uani 1 1 d .
H23 H 0.4626 0.3092 0.0186 0.029 Uiso 1 1 calc R
C24 C 0.5940(2) 0.08736(13) -0.08097(14) 0.0214(4) Uani 1 1 d .
C25 C 0.3596(2) 0.05829(14) -0.10161(15) 0.0259(5) Uani 1 1 d .
H25A H 0.3753 0.0023 -0.0732 0.031 Uiso 1 1 calc R
H25B H 0.3411 0.0528 -0.1707 0.031 Uiso 1 1 calc R
C26 C 0.2425(2) 0.10031(16) -0.07614(19) 0.0361(6) Uani 1 1 d .
H26A H 0.1618 0.0670 -0.0999 0.054 Uiso 1 1 calc R
H26B H 0.2286 0.1557 -0.1045 0.054 Uiso 1 1 calc R
H26C H 0.2622 0.1052 -0.0077 0.054 Uiso 1 1 calc R
H1O3 H 0.774(3) 0.0276(17) -0.1162(19) 0.041(8) Uiso 1 1 d .

loop_
_atom_site_aniso_label
_atom_site_aniso_U_11
_atom_site_aniso_U_22
_atom_site_aniso_U_33
_atom_site_aniso_U_23
_atom_site_aniso_U_13
_atom_site_aniso_U_12
O1 0.0192(8) 0.0239(8) 0.0275(8) -0.0012(6) 0.0065(6) -0.0017(6)
O2 0.0293(9) 0.0229(8) 0.0259(8) -0.0055(6) 0.0066(6) -0.0024(6)
O3 0.0267(9) 0.0236(8) 0.0279(8) -0.0060(6) 0.0092(7) 0.0020(7)
O4 0.0269(8) 0.0217(8) 0.0297(8) 0.0012(6) 0.0047(7) -0.0006(6)
O5 0.0332(9) 0.0257(8) 0.0213(8) -0.0008(6) 0.0017(7) 0.0026(7)
O6 0.0291(8) 0.0198(8) 0.0208(7) 0.0021(6) 0.0026(6) 0.0004(6)
C1 0.0243(11) 0.0279(11) 0.0212(10) 0.0012(9) 0.0062(9) -0.0004(9)
C2 0.0298(12) 0.0270(12) 0.0292(11) -0.0012(9) 0.0140(10) -0.0034(10)
C3 0.0211(11) 0.0365(13) 0.0265(11) -0.0087(10) 0.0081(9) -0.0056(10)
C4 0.0237(12) 0.0314(12) 0.0277(11) -0.0039(9) 0.0039(9) 0.0005(9)
C5 0.0263(12) 0.0252(12) 0.0279(11) 0.0004(9) 0.0078(9) -0.0005(9)
C6 0.0207(11) 0.0250(11) 0.0217(10) -0.0023(8) 0.0077(8) 0.0007(9)
C7 0.0206(11) 0.0223(11) 0.0205(10) 0.0010(8) 0.0052(8) 0.0004(8)
C8 0.0193(11) 0.0271(12) 0.0252(11) -0.0028(9) 0.0073(9) 0.0016(9)
C9 0.0260(11) 0.0205(10) 0.0171(9) -0.0007(8) 0.0064(8) 0.0038(8)
C10 0.0221(11) 0.0197(10) 0.0176(9) 0.0009(8) 0.0046(8) 0.0003(8)
C11 0.0189(10) 0.0194(10) 0.0182(9) -0.0009(8) 0.0046(8) 0.0009(8)
C12 0.0199(10) 0.0195(10) 0.0184(10) -0.0008(8) 0.0040(8) 0.0005(8)
C13 0.0211(11) 0.0213(11) 0.0203(10) -0.0003(8) 0.0004(8) -0.0009(8)
C14 0.0322(12) 0.0235(11) 0.0257(11) -0.0034(9) 0.0070(9) 0.0037(9)
C15 0.0195(11) 0.0215(11) 0.0220(10) -0.0023(8) 0.0064(8) 0.0008(8)
C16 0.0320(13) 0.0223(11) 0.0230(11) 0.0041(9) 0.0050(9) 0.0004(9)
C17 0.0388(14) 0.0392(14) 0.0323(12) 0.0103(11) 0.0123(11) 0.0155(11)
C18 0.0197(11) 0.0206(11) 0.0198(10) -0.0005(8) 0.0028(8) -0.0023(8)
C19 0.0211(11) 0.0243(11) 0.0212(10) -0.0032(8) 0.0053(8) -0.0006(9)
C20 0.0302(12) 0.0244(11) 0.0215(10) 0.0017(8) 0.0067(9) -0.0040(9)
C21 0.0301(13) 0.0235(12) 0.0257(11) 0.0036(9) 0.0000(9) 0.0037(9)
C22 0.0272(12) 0.0288(12) 0.0286(11) -0.0019(9) 0.0066(9) 0.0073(9)
C23 0.0251(11) 0.0260(11) 0.0211(10) 0.0000(8) 0.0062(9) 0.0009(9)
C24 0.0247(11) 0.0220(11) 0.0172(10) 0.0034(8) 0.0051(8) 0.0022(9)
C25 0.0251(12) 0.0266(12) 0.0250(11) -0.0001(9) 0.0052(9) -0.0065(9)
C26 0.0261(13) 0.0387(14) 0.0448(14) -0.0026(11) 0.0116(11) -0.0025(10)

loop_
_atom_type_symbol
_atom_type_description
_atom_type_scat_dispersion_real
_atom_type_scat_dispersion_imag
_atom_type_scat_source
C C 0.0033 0.0016 'International Tables Vol C Tables 4.2.6.8 and 6.1.1.4'
H H 0.0000 0.0000 'International Tables Vol C Tables 4.2.6.8 and 6.1.1.4'
O O 0.0106 0.0060 'International Tables Vol C Tables 4.2.6.8 and 6.1.1.4'

loop_
_geom_angle_atom_site_label_1
_geom_angle_atom_site_label_2
_geom_angle_atom_site_label_3
_geom_angle
C24 O1 C25 116.45(16)
C15 O6 C16 116.19(16)
C2 C1 C6 121.2(2)
C3 C2 C1 120.1(2)
C4 C3 C2 119.9(2)
C3 C4 C5 119.9(2)
C4 C5 C6 121.0(2)
C1 C6 C5 118.0(2)
C1 C6 C7 119.77(18)
C5 C6 C7 122.10(19)
C6 C7 C8 110.43(17)
C6 C7 C12 116.93(16)
C8 C7 C12 110.97(16)
C9 C8 C7 115.06(17)
C10 C9 O3 123.39(19)
C10 C9 C8 123.64(18)
O3 C9 C8 112.95(17)
C9 C10 C24 118.55(18)
C9 C10 C11 122.69(18)
C24 C10 C11 118.76(17)
C10 C11 C18 110.53(15)
C10 C11 C12 113.09(16)
C18 C11 C12 113.22(16)
C15 C12 C13 107.44(16)
C15 C12 C7 110.69(16)
C13 C12 C7 109.80(16)
C15 C12 C11 112.89(16)
C13 C12 C11 106.16(15)
C7 C12 C11 109.71(15)
O4 C13 C14 120.85(19)
O4 C13 C12 120.98(18)
C14 C13 C12 118.11(17)
O5 C15 O6 123.85(19)
O5 C15 C12 122.78(19)
O6 C15 C12 113.36(17)
O6 C16 C17 111.18(17)
C23 C18 C19 117.98(19)
C23 C18 C11 120.13(17)
C19 C18 C11 121.89(18)
C20 C19 C18 121.08(19)
C21 C20 C19 120.32(19)
C20 C21 C22 119.5(2)
C21 C22 C23 120.4(2)
C22 C23 C18 120.71(19)
O2 C24 O1 121.90(19)
O2 C24 C10 124.67(19)
O1 C24 C10 113.41(17)
O1 C25 C26 106.53(18)

loop_
_geom_bond_atom_site_label_1
_geom_bond_atom_site_label_2
_geom_bond_distance
O1 C24 1.333(2)
O1 C25 1.459(2)
O2 C24 1.234(2)
O3 C9 1.354(2)
O4 C13 1.203(2)
O5 C15 1.207(2)
O6 C15 1.337(2)
O6 C16 1.468(2)
C1 C2 1.387(3)
C1 C6 1.393(3)
C2 C3 1.385(3)
C3 C4 1.382(3)
C4 C5 1.395(3)
C5 C6 1.396(3)
C6 C7 1.526(3)
C7 C8 1.539(3)
C7 C12 1.563(3)
C8 C9 1.479(3)
C9 C10 1.351(3)
C10 C24 1.457(3)
C10 C11 1.519(3)
C11 C18 1.522(3)
C11 C12 1.583(3)
C12 C15 1.530(3)
C12 C13 1.552(3)
C13 C14 1.507(3)
C16 C17 1.491(3)
C18 C23 1.395(3)
C18 C19 1.403(3)
C19 C20 1.386(3)
C20 C21 1.384(3)
C21 C22 1.387(3)
C22 C23 1.395(3)
C25 C26 1.499(3)

loop_
_geom_torsion_atom_site_label_1
_geom_torsion_atom_site_label_2
_geom_torsion_atom_site_label_3
_geom_torsion_atom_site_label_4
_geom_torsion
C6 C1 C2 C3 -0.2(3)
C1 C2 C3 C4 0.0(3)
C2 C3 C4 C5 0.1(3)
C3 C4 C5 C6 -0.1(3)
C2 C1 C6 C5 0.2(3)
C2 C1 C6 C7 -175.50(18)
C4 C5 C6 C1 -0.1(3)
C4 C5 C6 C7 175.54(18)
C1 C6 C7 C8 126.2(2)
C5 C6 C7 C8 -49.3(2)
C1 C6 C7 C12 -105.6(2)
C5 C6 C7 C12 78.8(2)
C6 C7 C8 C9 173.94(16)
C12 C7 C8 C9 42.6(2)
C7 C8 C9 C10 -14.5(3)
C7 C8 C9 O3 166.91(17)
O3 C9 C10 C24 -1.0(3)
C8 C9 C10 C24 -179.44(18)
O3 C9 C10 C11 179.49(17)
C8 C9 C10 C11 1.0(3)
C9 C10 C11 C18 111.6(2)
C24 C10 C11 C18 -67.9(2)
C9 C10 C11 C12 -16.5(3)
C24 C10 C11 C12 163.96(16)
C6 C7 C12 C15 -59.4(2)
C8 C7 C12 C15 68.5(2)
C6 C7 C12 C13 59.1(2)
C8 C7 C12 C13 -173.06(16)
C6 C7 C12 C11 175.37(16)
C8 C7 C12 C11 -56.7(2)
C10 C11 C12 C15 -80.3(2)
C18 C11 C12 C15 152.95(16)
C10 C11 C12 C13 162.21(15)
C18 C11 C12 C13 35.5(2)
C10 C11 C12 C7 43.6(2)
C18 C11 C12 C7 -83.09(19)
C15 C12 C13 O4 137.82(19)
C7 C12 C13 O4 17.4(3)
C11 C12 C13 O4 -101.1(2)
C15 C12 C13 C14 -45.1(2)
C7 C12 C13 C14 -165.59(17)
C11 C12 C13 C14 75.9(2)
C16 O6 C15 O5 -2.9(3)
C16 O6 C15 C12 176.35(16)
C13 C12 C15 O5 -31.0(3)
C7 C12 C15 O5 88.9(2)
C11 C12 C15 O5 -147.70(19)
C13 C12 C15 O6 149.74(17)
C7 C12 C15 O6 -90.38(19)
C11 C12 C15 O6 33.0(2)
C15 O6 C16 C17 -83.3(2)
C10 C11 C18 C23 132.13(19)
C12 C11 C18 C23 -99.8(2)
C10 C11 C18 C19 -48.0(2)
C12 C11 C18 C19 80.1(2)
C23 C18 C19 C20 1.9(3)
C11 C18 C19 C20 -177.98(18)
C18 C19 C20 C21 -0.5(3)
C19 C20 C21 C22 -0.9(3)
C20 C21 C22 C23 0.8(3)
C21 C22 C23 C18 0.6(3)
C19 C18 C23 C22 -1.9(3)
C11 C18 C23 C22 177.95(18)
C25 O1 C24 O2 0.6(3)
C25 O1 C24 C10 -177.79(16)
C9 C10 C24 O2 -1.5(3)
C11 C10 C24 O2 178.06(18)
C9 C10 C24 O1 176.80(17)
C11 C10 C24 O1 -3.6(2)
C24 O1 C25 C26 -178.25(18)
